data_1527202
loop_
_publ_author_name
'Bullen, G.J.'

_publ_section_title
;
 An improved determination of the crystal structure of
 hexachlorocyclo-triphosphazen(phosphonitrilic chloride)
;
_journal_name_full
;
Journal of the Chemical Society A: Inorganic, Physical, Theoretical (1966-1971)
;
_journal_page_first 1450
_journal_page_last 1453
_journal_volume 1971
_journal_year 1971
_chemical_formula_sum 'Cl6 N3 P3'
_chemical_name_systematic 'N3 P3 Cl6'
_space_group_IT_number 62
_symmetry_space_group_name_Hall '-P 2ac 2n'
_symmetry_space_group_name_H-M 'P n m a'
_cell_angle_alpha 90
_cell_angle_beta 90
_cell_angle_gamma 90
_cell_formula_units_Z 4
_cell_length_a 14.12
_cell_length_b 12.99
_cell_length_c 6.19
_cell_volume 1135.362
_citation_journal_id_ASTM JCSIAP
_cod_data_source_file Bullen_JCSIAP_1971_1858.cif
_cod_data_source_block Cl6N3P3
_cod_database_code 1527202

loop_
_symmetry_equiv_pos_as_xyz
x,y,z
-x+1/2,-y,z+1/2
x+1/2,-y+1/2,-z+1/2
-x,y+1/2,-z
-x,-y,-z
x-1/2,y,-z-1/2
-x-1/2,y-1/2,z-1/2
x,-y-1/2,z

loop_
_atom_site_label
_atom_site_type_symbol
_atom_site_fract_x
_atom_site_fract_y
_atom_site_fract_z
_atom_site_occupancy
_atom_site_U_iso_or_equiv
Cl2 Cl-1 0.40223 0.25 0.0958 1 0.0
Cl3 Cl-1 0.58727 0.06918 0.8426 1 0.0
P1 P+5 0.44245 0.25 0.4032 1 0.0
N2 N-3 0.49515 0.14589 0.4539 1 0.0
N1 N-3 0.64647 0.25 0.6044 1 0.0
Cl4 Cl-1 0.68149 0.05396 0.3961 1 0.0
Cl1 Cl-1 0.31793 0.25 0.5531 1 0.0
P2 P+5 0.59563 0.1444 0.5642 1 0.0
